data_4505076
loop_
_publ_author_name
'Chen, Shu-Mei'
'Lu, Can-Zhong'
'Xia, Chang-Kun'
'Xu, Xin-Jiang'
'Zhai, Quan-Guo'

_publ_section_title
;
 Reactivity of 1,4-Bis[2-(5-phenyloxazoly)]benzene toward Cu Salts under
 Different Reaction Conditions
;
_journal_issue 4
_journal_name_full 'Crystal Growth &amp; Design'
_journal_page_first 1485
_journal_paper_doi 10.1021/cg050003t
_journal_volume 5
_journal_year 2005
_chemical_formula_moiety 'C12 H8 Cl Cu N O'
_chemical_formula_sum 'C12 H8 Cl Cu N O'
_chemical_formula_weight 281.19
_chemical_name_systematic
;
 ?
;
_space_group_IT_number 2
_symmetry_cell_setting triclinic
_symmetry_space_group_name_Hall '-P 1'
_symmetry_space_group_name_H-M 'P -1'
_atom_sites_solution_hydrogens geom
_atom_sites_solution_primary direct
_atom_sites_solution_secondary difmap
_audit_creation_method SHELXL-97
_cell_angle_alpha 89.189(5)
_cell_angle_beta 80.976(5)
_cell_angle_gamma 86.250(6)
_cell_formula_units_Z 2
_cell_length_a 3.74980(10)
_cell_length_b 11.5531(5)
_cell_length_c 11.6843(5)
_cell_measurement_reflns_used 1290
_cell_measurement_temperature 293(2)
_cell_measurement_theta_max 27.48
_cell_measurement_theta_min 3.53
_cell_volume 498.85(3)
_computing_cell_refinement 'Siemens SMART & SAINT'
_computing_data_collection 'Siemens SMART'
_computing_data_reduction 'Siemens XPREP'
_computing_molecular_graphics 'Bruker SHELXTL'
_computing_publication_material 'Bruker SHELXTL'
_computing_structure_refinement 'Siemens SHELXTL'
_computing_structure_solution 'Siemens SHELXTL'
_diffrn_ambient_temperature 293(2)
_diffrn_measured_fraction_theta_full 0.984
_diffrn_measured_fraction_theta_max 0.984
_diffrn_measurement_device_type 'Bruker P4'
_diffrn_measurement_method '\w scans'
_diffrn_radiation_monochromator graphite
_diffrn_radiation_source 'fine-focus sealed tube'
_diffrn_radiation_type MoK\a
_diffrn_radiation_wavelength 0.71073
_diffrn_reflns_av_R_equivalents 0.0113
_diffrn_reflns_av_sigmaI/netI 0.0202
_diffrn_reflns_limit_h_max 4
_diffrn_reflns_limit_h_min -4
_diffrn_reflns_limit_k_max 14
_diffrn_reflns_limit_k_min -14
_diffrn_reflns_limit_l_max 14
_diffrn_reflns_limit_l_min -15
_diffrn_reflns_number 3848
_diffrn_reflns_theta_full 27.48
_diffrn_reflns_theta_max 27.48
_diffrn_reflns_theta_min 3.53
_diffrn_standards_decay_% none
_diffrn_standards_interval_count none
_diffrn_standards_interval_time none
_diffrn_standards_number none
_exptl_absorpt_coefficient_mu 2.427
_exptl_absorpt_correction_T_max 1.0000
_exptl_absorpt_correction_T_min 0.8420
_exptl_absorpt_correction_type empirical
_exptl_absorpt_process_details 'SADABS (Sheldrick, 1996)'
_exptl_crystal_colour Yellow
_exptl_crystal_density_diffrn 1.872
_exptl_crystal_density_method 'not measured'
_exptl_crystal_description Prism
_exptl_crystal_F_000 282
_exptl_crystal_size_max 0.5000
_exptl_crystal_size_mid 0.2000
_exptl_crystal_size_min 0.0800
_refine_diff_density_max 0.392
_refine_diff_density_min -0.330
_refine_diff_density_rms 0.063
_refine_ls_extinction_method none
_refine_ls_goodness_of_fit_ref 1.018
_refine_ls_hydrogen_treatment mixed
_refine_ls_matrix_type full
_refine_ls_number_parameters 151
_refine_ls_number_reflns 2279
_refine_ls_number_restraints 0
_refine_ls_restrained_S_all 1.018
_refine_ls_R_factor_gt 0.0230
_refine_ls_shift/su_max 0.001
_refine_ls_shift/su_mean 0.000
_refine_ls_structure_factor_coef Fsqd
_refine_ls_weighting_details 'calc w=1/[\s^2^(Fo^2^)+(0.0324P)^2^+0.3521P] where P=(Fo^2^+2Fc^2^)/3'
_refine_ls_weighting_scheme calc
_refine_ls_wR_factor_gt 0.0584
_refine_ls_wR_factor_ref 0.0604
_reflns_number_gt 2080
_reflns_number_total 2279
_reflns_threshold_expression >2sigma(I)
_cod_data_source_file cg050003tsi20050105_040844.cif
_cod_data_source_block a
_cod_depositor_comments
;
The following automatic conversions were performed:

'_symmetry_cell_setting' value 'Triclinic' changed to 'triclinic'
according to /home/saulius/struct/CIF-dictionaries/cif_core.dic
dictionary named 'cif_core.dic' version 2.4.1 from 2010-06-29.

Automatic conversion script
Id: cif_fix_values 1715 2011-07-08 13:25:40Z adriana 
;
_cod_original_sg_symbol_H-M P-1
_cod_database_code 4505076
_refine_ls_r_factor_ref 0.0259

loop_
_symmetry_equiv_pos_as_xyz
'x, y, z'
'-x, -y, -z'

loop_
_atom_site_label
_atom_site_type_symbol
_atom_site_fract_x
_atom_site_fract_y
_atom_site_fract_z
_atom_site_U_iso_or_equiv
_atom_site_adp_type
_atom_site_occupancy
_atom_site_symmetry_multiplicity
_atom_site_calc_flag
_atom_site_refinement_flags
Cu1 Cu 0.29439(6) 0.107790(19) 0.507899(19) 0.01759(8) Uani 1 1 d .
Cl1 Cl 0.24620(11) -0.07843(3) 0.37766(3) 0.01376(10) Uani 1 1 d .
O1 O 0.5254(3) 0.35234(10) 0.24361(10) 0.0119(2) Uani 1 1 d .
N1 N 0.4377(4) 0.21163(12) 0.37406(12) 0.0120(3) Uani 1 1 d .
C1 C 0.1800(4) 0.41212(14) 0.42742(14) 0.0111(3) Uani 1 1 d .
C2 C 0.2004(5) 0.52872(14) 0.39386(14) 0.0119(3) Uani 1 1 d .
H2 H 0.345(6) 0.5484(18) 0.3237(19) 0.014 Uiso 1 1 d .
C3 C -0.0226(5) 0.38401(15) 0.53413(15) 0.0127(3) Uani 1 1 d .
H3 H -0.059(6) 0.3082(19) 0.5551(18) 0.015 Uiso 1 1 d .
C4 C 0.3754(4) 0.32134(14) 0.35238(14) 0.0107(3) Uani 1 1 d .
C5 C 0.6459(5) 0.16636(15) 0.27343(15) 0.0135(3) Uani 1 1 d .
H5A H 0.7346 0.0895 0.2630 0.016 Uiso 1 1 calc R
C6 C 0.6985(5) 0.25148(14) 0.19361(14) 0.0120(3) Uani 1 1 d .
C7 C 0.8746(5) 0.25694(15) 0.07355(14) 0.0125(3) Uani 1 1 d .
C8 C 1.0718(5) 0.15829(15) 0.02250(16) 0.0159(4) Uani 1 1 d .
H8A H 1.0985 0.0913 0.0662 0.019 Uiso 1 1 calc R
C9 C 1.2266(5) 0.16122(16) -0.09334(16) 0.0191(4) Uani 1 1 d .
H9A H 1.3557 0.0957 -0.1272 0.023 Uiso 1 1 calc R
C10 C 1.1905(5) 0.26092(17) -0.15907(16) 0.0196(4) Uani 1 1 d .
H10A H 1.2937 0.2620 -0.2368 0.024 Uiso 1 1 calc R
C11 C 0.9998(5) 0.35934(17) -0.10852(16) 0.0187(4) Uani 1 1 d .
H11A H 0.9779 0.4266 -0.1523 0.022 Uiso 1 1 calc R
C12 C 0.8418(5) 0.35739(15) 0.00752(15) 0.0150(3) Uani 1 1 d .
H12A H 0.7140 0.4233 0.0411 0.018 Uiso 1 1 calc R

loop_
_atom_site_aniso_label
_atom_site_aniso_U_11
_atom_site_aniso_U_22
_atom_site_aniso_U_33
_atom_site_aniso_U_23
_atom_site_aniso_U_13
_atom_site_aniso_U_12
Cu1 0.01992(13) 0.01564(12) 0.01507(13) 0.00396(8) 0.00287(9) 0.00051(9)
Cl1 0.0133(2) 0.0143(2) 0.01269(19) -0.00004(14) 0.00077(15) -0.00024(15)
O1 0.0151(6) 0.0109(5) 0.0087(5) -0.0009(4) 0.0010(4) 0.0011(4)
N1 0.0118(7) 0.0121(7) 0.0117(7) -0.0005(5) -0.0011(5) 0.0008(5)
C1 0.0113(8) 0.0120(8) 0.0100(7) -0.0017(6) -0.0024(6) 0.0005(6)
C2 0.0115(8) 0.0136(8) 0.0099(8) 0.0001(6) 0.0004(6) -0.0008(6)
C3 0.0147(8) 0.0107(8) 0.0123(8) 0.0010(6) -0.0010(6) -0.0005(6)
C4 0.0106(8) 0.0132(8) 0.0085(7) 0.0001(6) -0.0017(6) -0.0025(6)
C5 0.0133(8) 0.0124(8) 0.0140(8) -0.0024(6) 0.0003(6) 0.0013(6)
C6 0.0113(8) 0.0121(8) 0.0121(8) -0.0032(6) -0.0013(6) 0.0018(6)
C7 0.0113(8) 0.0156(8) 0.0105(8) -0.0029(6) -0.0007(6) -0.0020(6)
C8 0.0153(8) 0.0152(8) 0.0165(9) -0.0024(6) 0.0000(7) -0.0011(7)
C9 0.0165(9) 0.0216(9) 0.0175(9) -0.0089(7) 0.0029(7) -0.0011(7)
C10 0.0191(9) 0.0298(10) 0.0096(8) -0.0043(7) 0.0017(7) -0.0069(8)
C11 0.0219(9) 0.0221(9) 0.0124(8) 0.0029(7) -0.0031(7) -0.0039(7)
C12 0.0161(8) 0.0164(8) 0.0119(8) -0.0016(6) -0.0008(6) -0.0003(7)

loop_
_atom_type_symbol
_atom_type_description
_atom_type_scat_dispersion_real
_atom_type_scat_dispersion_imag
_atom_type_scat_source
C C 0.0033 0.0016 'International Tables Vol C Tables 4.2.6.8 and 6.1.1.4'
H H 0.0000 0.0000 'International Tables Vol C Tables 4.2.6.8 and 6.1.1.4'
Cl Cl 0.1484 0.1585 'International Tables Vol C Tables 4.2.6.8 and 6.1.1.4'
Cu Cu 0.3201 1.2651 'International Tables Vol C Tables 4.2.6.8 and 6.1.1.4'
N N 0.0061 0.0033 'International Tables Vol C Tables 4.2.6.8 and 6.1.1.4'
O O 0.0106 0.0060 'International Tables Vol C Tables 4.2.6.8 and 6.1.1.4'

loop_
_geom_angle_atom_site_label_1
_geom_angle_atom_site_label_2
_geom_angle_atom_site_label_3
_geom_angle
_geom_angle_site_symmetry_1
_geom_angle_site_symmetry_3
N1 Cu1 Cl1 133.33(4) . 2_556
N1 Cu1 Cl1 111.78(4) . 2_656
Cl1 Cu1 Cl1 107.995(18) 2_556 2_656
N1 Cu1 Cl1 94.85(4) . .
Cl1 Cu1 Cl1 92.211(16) 2_556 .
Cl1 Cu1 Cl1 111.784(14) 2_656 .
N1 Cu1 Cu1 112.78(4) . 2_656
Cl1 Cu1 Cu1 106.990(16) 2_556 2_656
Cl1 Cu1 Cu1 61.566(13) 2_656 2_656
Cl1 Cu1 Cu1 50.218(12) . 2_656
Cu1 Cl1 Cu1 107.995(18) 2_556 2_656
Cu1 Cl1 Cu1 87.789(16) 2_556 .
Cu1 Cl1 Cu1 68.216(14) 2_656 .
C4 O1 C6 105.37(13) . .
C4 N1 C5 105.40(14) . .
C4 N1 Cu1 134.77(12) . .
C5 N1 Cu1 119.80(11) . .
C3 C1 C2 119.49(15) . .
C3 C1 C4 120.57(15) . .
C2 C1 C4 119.92(15) . .
C3 C2 C1 120.41(15) 2_566 .
C3 C2 H2 119.7(13) 2_566 .
C1 C2 H2 119.8(13) . .
C2 C3 C1 120.10(16) 2_566 .
C2 C3 H3 118.4(13) 2_566 .
C1 C3 H3 121.3(13) . .
N1 C4 O1 112.79(14) . .
N1 C4 C1 129.57(15) . .
O1 C4 C1 117.63(14) . .
C6 C5 N1 109.26(15) . .
C6 C5 H5A 125.4 . .
N1 C5 H5A 125.4 . .
C5 C6 O1 107.18(14) . .
C5 C6 C7 134.82(16) . .
O1 C6 C7 117.96(14) . .
C12 C7 C8 119.48(16) . .
C12 C7 C6 121.07(15) . .
C8 C7 C6 119.42(16) . .
C9 C8 C7 119.74(17) . .
C9 C8 H8A 120.1 . .
C7 C8 H8A 120.1 . .
C10 C9 C8 120.63(17) . .
C10 C9 H9A 119.7 . .
C8 C9 H9A 119.7 . .
C9 C10 C11 119.86(16) . .
C9 C10 H10A 120.1 . .
C11 C10 H10A 120.1 . .
C12 C11 C10 120.09(17) . .
C12 C11 H11A 120.0 . .
C10 C11 H11A 120.0 . .
C11 C12 C7 120.19(16) . .
C11 C12 H12A 119.9 . .
C7 C12 H12A 119.9 . .

loop_
_geom_bond_atom_site_label_1
_geom_bond_atom_site_label_2
_geom_bond_distance
_geom_bond_site_symmetry_2
Cu1 N1 1.9852(14) .
Cu1 Cl1 2.2889(5) 2_556
Cu1 Cl1 2.3461(5) 2_656
Cu1 Cl1 2.6846(5) .
Cu1 Cu1 2.8348(5) 2_656
Cl1 Cu1 2.2889(5) 2_556
Cl1 Cu1 2.3461(5) 2_656
O1 C4 1.3597(19) .
O1 C6 1.3864(19) .
N1 C4 1.302(2) .
N1 C5 1.393(2) .
C1 C3 1.400(2) .
C1 C2 1.401(2) .
C1 C4 1.459(2) .
C2 C3 1.389(2) 2_566
C2 H2 0.94(2) .
C3 C2 1.389(2) 2_566
C3 H3 0.92(2) .
C5 C6 1.348(2) .
C5 H5A 0.9300 .
C6 C7 1.456(2) .
C7 C12 1.394(2) .
C7 C8 1.404(2) .
C8 C9 1.387(2) .
C8 H8A 0.9300 .
C9 C10 1.386(3) .
C9 H9A 0.9300 .
C10 C11 1.390(3) .
C10 H10A 0.9300 .
C11 C12 1.392(2) .
C11 H11A 0.9300 .
C12 H12A 0.9300 .
